data_4035684
loop_
_publ_author_name
'Plata, Paulina'
'Klimczak, Urszula'
'Zambro\'n, Bartosz K'

_publ_section_title
;
 Acyclic Remote 1,5- and 1,4,5-Stereocontrol in the Catalytic
 Stereoselective Reactions of \b-Lactams with Aldehydes: The Effect of the
 N-Methylimidazole Ligand.
;
_journal_issue 23
_journal_name_full 'The Journal of organic chemistry'
_journal_page_first 14527
_journal_page_last 14552
_journal_paper_doi 10.1021/acs.joc.8b02333
_journal_volume 83
_journal_year 2018
_chemical_formula_moiety 'C22 H36 O3 Si'
_chemical_formula_sum 'C22 H36 O3 Si'
_chemical_formula_weight 376.60
_space_group_crystal_system monoclinic
_space_group_IT_number 14
_space_group_name_Hall '-P 2ybc'
_space_group_name_H-M_alt 'P 1 21/c 1'
_atom_sites_solution_hydrogens geom
_atom_sites_solution_primary direct
_atom_sites_solution_secondary difmap
_audit_creation_method SHELXL-2014
_cell_angle_alpha 90
_cell_angle_beta 92.178(8)
_cell_angle_gamma 90
_cell_formula_units_Z 4
_cell_length_a 19.206(3)
_cell_length_b 11.2062(16)
_cell_length_c 10.5976(15)
_cell_measurement_reflns_used 3204
_cell_measurement_temperature 296(2)
_cell_measurement_theta_max 68.55
_cell_measurement_theta_min 2.30
_cell_volume 2279.2(6)
_computing_cell_refinement 'Bruker SAINT'
_computing_data_collection 'Bruker APEX2'
_computing_data_reduction 'Bruker SAINT'
_computing_molecular_graphics 'Bruker SHELXTL'
_computing_publication_material 'Bruker SHELXTL'
_computing_structure_refinement 'SHELXL-2014 (Sheldrick, 2014)'
_computing_structure_solution 'SHELXL-2014 (Sheldrick, 2014)'
_diffrn_ambient_temperature 296(2)
_diffrn_measured_fraction_theta_full 0.994
_diffrn_measured_fraction_theta_max 0.989
_diffrn_measurement_device_type 'Bruker APEX-II CCD'
_diffrn_measurement_method '\f and \w scans'
_diffrn_radiation_monochromator graphite
_diffrn_radiation_type CuK\a
_diffrn_radiation_wavelength 1.54178
_diffrn_reflns_av_R_equivalents 0.0657
_diffrn_reflns_av_unetI/netI 0.0381
_diffrn_reflns_Laue_measured_fraction_full 0.994
_diffrn_reflns_Laue_measured_fraction_max 0.989
_diffrn_reflns_limit_h_max 23
_diffrn_reflns_limit_h_min -23
_diffrn_reflns_limit_k_max 13
_diffrn_reflns_limit_k_min -13
_diffrn_reflns_limit_l_max 12
_diffrn_reflns_limit_l_min -10
_diffrn_reflns_number 29641
_diffrn_reflns_point_group_measured_fraction_full 0.994
_diffrn_reflns_point_group_measured_fraction_max 0.989
_diffrn_reflns_theta_full 67.679
_diffrn_reflns_theta_max 68.548
_diffrn_reflns_theta_min 2.302
_diffrn_source 'fine-focus sealed tube'
_exptl_absorpt_coefficient_mu 1.033
_exptl_absorpt_correction_T_max 0.8400
_exptl_absorpt_correction_T_min 0.5320
_exptl_absorpt_correction_type numerical
_exptl_absorpt_process_details sadabs
_exptl_crystal_colour colourless
_exptl_crystal_density_diffrn 1.097
_exptl_crystal_density_method 'not measured'
_exptl_crystal_description needle
_exptl_crystal_F_000 824
_exptl_crystal_size_max 0.699
_exptl_crystal_size_mid 0.311
_exptl_crystal_size_min 0.175
_refine_diff_density_max 0.632
_refine_diff_density_min -0.273
_refine_diff_density_rms 0.056
_refine_ls_extinction_method none
_refine_ls_goodness_of_fit_ref 1.026
_refine_ls_hydrogen_treatment constr
_refine_ls_matrix_type full
_refine_ls_number_parameters 242
_refine_ls_number_reflns 4166
_refine_ls_number_restraints 0
_refine_ls_restrained_S_all 1.026
_refine_ls_R_factor_all 0.0852
_refine_ls_R_factor_gt 0.0689
_refine_ls_shift/su_max 0.000
_refine_ls_shift/su_mean 0.000
_refine_ls_structure_factor_coef Fsqd
_refine_ls_weighting_details 'w=1/[\s^2^(Fo^2^)+(0.1415P)^2^+0.7804P] where P=(Fo^2^+2Fc^2^)/3'
_refine_ls_weighting_scheme calc
_refine_ls_wR_factor_gt 0.2031
_refine_ls_wR_factor_ref 0.2276
_reflns_Friedel_coverage 0.000
_reflns_number_gt 3204
_reflns_number_total 4166
_reflns_threshold_expression 'I > 2\s(I)'
_cod_data_source_file jo8b02333_si_004.cif
_cod_data_source_block BZ_G144_0ma
_cod_original_sg_symbol_H-M 'P 21/c'
_cod_database_code 4035684
_shelx_space_group_comment
;
The symmetry employed for this shelxl refinement is uniquely defined
by the following loop, which should always be used as a source of
symmetry information in preference to the above space-group names.
They are only intended as comments.
;
_shelx_estimated_absorpt_t_min 0.532
_shelx_estimated_absorpt_t_max 0.840
_shelxl_version_number 2014-3

loop_
_space_group_symop_operation_xyz
'x, y, z'
'-x, y+1/2, -z+1/2'
'-x, -y, -z'
'x, -y-1/2, z-1/2'

loop_
_atom_site_label
_atom_site_type_symbol
_atom_site_fract_x
_atom_site_fract_y
_atom_site_fract_z
_atom_site_U_iso_or_equiv
_atom_site_adp_type
_atom_site_occupancy
_atom_site_site_symmetry_order
_atom_site_calc_flag
_atom_site_refinement_flags_posn
_atom_site_refinement_flags_adp
Si1 Si 0.33016(4) 0.54004(7) 0.20398(7) 0.0611(3) Uani 1 1 d . .
O1 O 0.17302(9) 0.83328(16) 0.06456(15) 0.0581(5) Uani 1 1 d . .
O2 O 0.22630(11) 0.6914(2) -0.03345(17) 0.0736(6) Uani 1 1 d . .
O3 O 0.24542(10) 0.54978(17) 0.16841(19) 0.0641(5) Uani 1 1 d . .
C1 C 0.20346(13) 0.7253(2) 0.0641(2) 0.0552(6) Uani 1 1 d . .
C2 C 0.20317(13) 0.6506(2) 0.1831(2) 0.0553(6) Uani 1 1 d . .
H2 H 0.2206 0.6979 0.2554 0.066 Uiso 1 1 calc R U
C3 C 0.12798(15) 0.6114(3) 0.2033(3) 0.0718(8) Uani 1 1 d . .
H3A H 0.1064 0.5910 0.1219 0.086 Uiso 1 1 calc R U
H3B H 0.1290 0.5397 0.2545 0.086 Uiso 1 1 calc R U
C4 C 0.08361(17) 0.7014(3) 0.2647(4) 0.0830(10) Uani 1 1 d . .
H4A H 0.1027 0.7137 0.3498 0.100 Uiso 1 1 calc R U
H4B H 0.0377 0.6666 0.2723 0.100 Uiso 1 1 calc R U
C5 C 0.07393(14) 0.8252(3) 0.2029(3) 0.0664(7) Uani 1 1 d . .
H5 H 0.0469 0.8165 0.1231 0.080 Uiso 1 1 calc R U
C6 C 0.0326(2) 0.8980(4) 0.2935(5) 0.1080(14) Uani 1 1 d . .
H6A H -0.0070 0.8527 0.3189 0.162 Uiso 1 1 calc R U
H6B H 0.0168 0.9701 0.2528 0.162 Uiso 1 1 calc R U
H6C H 0.0615 0.9174 0.3666 0.162 Uiso 1 1 calc R U
C7 C 0.14333(13) 0.8848(2) 0.1776(2) 0.0554(6) Uani 1 1 d . .
H7 H 0.1756 0.8721 0.2501 0.066 Uiso 1 1 calc R U
C8 C 0.13909(13) 1.0158(3) 0.1487(3) 0.0582(6) Uani 1 1 d . .
C9 C 0.10465(15) 1.0583(3) 0.0408(3) 0.0679(7) Uani 1 1 d . .
H9 H 0.0814 1.0051 -0.0134 0.081 Uiso 1 1 calc R U
C10 C 0.10421(19) 1.1785(3) 0.0124(4) 0.0853(10) Uani 1 1 d . .
H10 H 0.0808 1.2054 -0.0606 0.102 Uiso 1 1 calc R U
C11 C 0.1375(2) 1.2573(4) 0.0898(5) 0.0967(12) Uani 1 1 d . .
H11 H 0.1377 1.3379 0.0689 0.116 Uiso 1 1 calc R U
C12 C 0.1709(2) 1.2198(4) 0.1977(5) 0.1063(15) Uani 1 1 d . .
H12 H 0.1931 1.2749 0.2511 0.128 Uiso 1 1 calc R U
C13 C 0.17204(18) 1.0988(3) 0.2288(3) 0.0817(9) Uani 1 1 d . .
H13 H 0.1948 1.0734 0.3031 0.098 Uiso 1 1 calc R U
C14 C 0.33935(19) 0.5251(4) 0.3818(3) 0.0849(10) Uani 1 1 d . .
H14 H 0.3244 0.6018 0.4159 0.102 Uiso 1 1 calc R U
C15 C 0.2928(2) 0.4351(5) 0.4337(4) 0.1196(17) Uani 1 1 d . .
H15A H 0.3006 0.4306 0.5236 0.179 Uiso 1 1 calc R U
H15B H 0.3020 0.3589 0.3967 0.179 Uiso 1 1 calc R U
H15C H 0.2452 0.4572 0.4148 0.179 Uiso 1 1 calc R U
C16 C 0.4141(2) 0.5067(5) 0.4328(4) 0.1158(15) Uani 1 1 d . .
H16A H 0.4148 0.5047 0.5234 0.174 Uiso 1 1 calc R U
H16B H 0.4428 0.5711 0.4054 0.174 Uiso 1 1 calc R U
H16C H 0.4317 0.4326 0.4016 0.174 Uiso 1 1 calc R U
C17 C 0.3523(2) 0.4056(4) 0.1096(4) 0.0996(12) Uani 1 1 d . .
H17 H 0.3121 0.3535 0.1209 0.119 Uiso 1 1 calc R U
C18 C 0.4105(4) 0.3297(5) 0.1477(6) 0.152(2) Uani 1 1 d . .
H18A H 0.3978 0.2811 0.2178 0.228 Uiso 1 1 calc R U
H18B H 0.4499 0.3783 0.1722 0.228 Uiso 1 1 calc R U
H18C H 0.4223 0.2794 0.0784 0.228 Uiso 1 1 calc R U
C19 C 0.3477(3) 0.4315(4) -0.0309(4) 0.1160(16) Uani 1 1 d . .
H19A H 0.3071 0.4791 -0.0503 0.174 Uiso 1 1 calc R U
H19B H 0.3445 0.3578 -0.0768 0.174 Uiso 1 1 calc R U
H19C H 0.3886 0.4742 -0.0544 0.174 Uiso 1 1 calc R U
C20 C 0.3676(2) 0.7875(4) 0.2349(5) 0.1027(12) Uani 1 1 d . .
H20A H 0.3910 0.8545 0.1991 0.154 Uiso 1 1 calc R U
H20B H 0.3869 0.7722 0.3182 0.154 Uiso 1 1 calc R U
H20C H 0.3188 0.8050 0.2396 0.154 Uiso 1 1 calc R U
C21 C 0.4547(2) 0.6581(5) 0.1326(5) 0.1128(15) Uani 1 1 d . .
H21A H 0.4604 0.5930 0.0751 0.169 Uiso 1 1 calc R U
H21B H 0.4779 0.6397 0.2121 0.169 Uiso 1 1 calc R U
H21C H 0.4746 0.7292 0.0983 0.169 Uiso 1 1 calc R U
C22 C 0.37721(16) 0.6781(3) 0.1524(3) 0.0754(8) Uani 1 1 d . .
H22 H 0.3566 0.6988 0.0692 0.091 Uiso 1 1 calc R U

loop_
_atom_site_aniso_label
_atom_site_aniso_U_11
_atom_site_aniso_U_22
_atom_site_aniso_U_33
_atom_site_aniso_U_23
_atom_site_aniso_U_13
_atom_site_aniso_U_12
Si1 0.0523(5) 0.0722(5) 0.0587(5) 0.0057(3) 0.0014(3) 0.0078(3)
O1 0.0610(11) 0.0682(11) 0.0455(9) 0.0015(8) 0.0062(7) 0.0100(8)
O2 0.0857(14) 0.0890(14) 0.0463(11) -0.0002(9) 0.0061(9) 0.0235(11)
O3 0.0575(11) 0.0648(11) 0.0694(12) 0.0037(8) -0.0056(9) 0.0056(8)
C1 0.0487(13) 0.0679(15) 0.0487(14) -0.0009(11) -0.0013(10) 0.0027(11)
C2 0.0482(13) 0.0668(15) 0.0506(14) 0.0032(11) -0.0018(10) 0.0008(11)
C3 0.0516(15) 0.084(2) 0.080(2) 0.0162(16) 0.0013(13) -0.0058(14)
C4 0.0569(17) 0.095(2) 0.098(2) 0.0147(19) 0.0134(16) -0.0041(16)
C5 0.0436(13) 0.088(2) 0.0680(17) 0.0068(14) 0.0039(11) 0.0031(13)
C6 0.084(2) 0.115(3) 0.129(3) 0.010(3) 0.054(2) 0.011(2)
C7 0.0470(13) 0.0752(17) 0.0440(13) -0.0025(11) 0.0016(10) 0.0053(11)
C8 0.0460(13) 0.0706(16) 0.0585(15) -0.0087(12) 0.0078(11) 0.0024(11)
C9 0.0595(16) 0.0749(18) 0.0692(18) -0.0010(14) 0.0020(13) 0.0074(13)
C10 0.075(2) 0.079(2) 0.102(3) 0.0140(19) 0.0173(18) 0.0177(17)
C11 0.085(3) 0.076(2) 0.130(4) -0.005(2) 0.030(2) 0.0062(19)
C12 0.091(3) 0.090(3) 0.139(4) -0.051(3) 0.028(3) -0.021(2)
C13 0.072(2) 0.098(3) 0.075(2) -0.0249(18) 0.0015(15) -0.0081(17)
C14 0.073(2) 0.113(3) 0.068(2) 0.0119(18) -0.0061(15) 0.0104(19)
C15 0.087(3) 0.186(5) 0.086(3) 0.038(3) 0.012(2) 0.000(3)
C16 0.080(3) 0.179(4) 0.086(3) 0.026(3) -0.020(2) 0.006(3)
C17 0.110(3) 0.086(2) 0.103(3) 0.001(2) 0.009(2) 0.027(2)
C18 0.156(5) 0.132(4) 0.167(5) -0.008(4) -0.001(4) 0.071(4)
C19 0.138(4) 0.115(3) 0.095(3) -0.040(2) -0.003(3) 0.025(3)
C20 0.093(3) 0.089(2) 0.128(3) -0.014(2) 0.018(2) -0.017(2)
C21 0.070(2) 0.139(4) 0.131(4) -0.010(3) 0.026(2) -0.016(2)
C22 0.0644(18) 0.093(2) 0.0693(18) 0.0021(16) 0.0059(14) -0.0058(15)

loop_
_atom_type_symbol
_atom_type_description
_atom_type_scat_dispersion_real
_atom_type_scat_dispersion_imag
_atom_type_scat_source
C C 0.0181 0.0091 'International Tables Vol C Tables 4.2.6.8 and 6.1.1.4'
H H 0.0000 0.0000 'International Tables Vol C Tables 4.2.6.8 and 6.1.1.4'
O O 0.0492 0.0322 'International Tables Vol C Tables 4.2.6.8 and 6.1.1.4'
Si Si 0.2541 0.3302 'International Tables Vol C Tables 4.2.6.8 and 6.1.1.4'

loop_
_geom_angle_atom_site_label_1
_geom_angle_atom_site_label_2
_geom_angle_atom_site_label_3
_geom_angle
O3 Si1 C17 99.94(17)
O3 Si1 C22 110.92(13)
C17 Si1 C22 112.69(18)
O3 Si1 C14 106.58(14)
C17 Si1 C14 116.60(19)
C22 Si1 C14 109.51(17)
C1 O1 C7 122.7(2)
C2 O3 Si1 126.42(17)
O2 C1 O1 117.5(2)
O2 C1 C2 123.8(3)
O1 C1 C2 118.7(2)
O3 C2 C1 109.4(2)
O3 C2 C3 109.7(2)
C1 C2 C3 107.9(2)
O3 C2 H2 109.9
C1 C2 H2 109.9
C3 C2 H2 109.9
C4 C3 C2 115.2(3)
C4 C3 H3A 108.5
C2 C3 H3A 108.5
C4 C3 H3B 108.5
C2 C3 H3B 108.5
H3A C3 H3B 107.5
C3 C4 C5 119.1(3)
C3 C4 H4A 107.5
C5 C4 H4A 107.5
C3 C4 H4B 107.5
C5 C4 H4B 107.5
H4A C4 H4B 107.0
C6 C5 C7 111.1(3)
C6 C5 C4 105.9(3)
C7 C5 C4 112.2(2)
C6 C5 H5 109.2
C7 C5 H5 109.2
C4 C5 H5 109.2
C5 C6 H6A 109.5
C5 C6 H6B 109.5
H6A C6 H6B 109.5
C5 C6 H6C 109.5
H6A C6 H6C 109.5
H6B C6 H6C 109.5
O1 C7 C8 103.8(2)
O1 C7 C5 110.0(2)
C8 C7 C5 115.1(2)
O1 C7 H7 109.3
C8 C7 H7 109.3
C5 C7 H7 109.3
C9 C8 C13 117.7(3)
C9 C8 C7 121.7(3)
C13 C8 C7 120.5(3)
C10 C9 C8 121.0(3)
C10 C9 H9 119.5
C8 C9 H9 119.5
C11 C10 C9 120.4(4)
C11 C10 H10 119.8
C9 C10 H10 119.8
C10 C11 C12 120.5(4)
C10 C11 H11 119.7
C12 C11 H11 119.7
C11 C12 C13 120.2(4)
C11 C12 H12 119.9
C13 C12 H12 119.9
C8 C13 C12 120.1(4)
C8 C13 H13 120.0
C12 C13 H13 120.0
C15 C14 C16 110.6(3)
C15 C14 Si1 113.5(3)
C16 C14 Si1 114.5(3)
C15 C14 H14 105.8
C16 C14 H14 105.8
Si1 C14 H14 105.8
C14 C15 H15A 109.5
C14 C15 H15B 109.5
H15A C15 H15B 109.5
C14 C15 H15C 109.5
H15A C15 H15C 109.5
H15B C15 H15C 109.5
C14 C16 H16A 109.5
C14 C16 H16B 109.5
H16A C16 H16B 109.5
C14 C16 H16C 109.5
H16A C16 H16C 109.5
H16B C16 H16C 109.5
C18 C17 C19 113.7(4)
C18 C17 Si1 120.9(4)
C19 C17 Si1 111.5(3)
C18 C17 H17 102.6
C19 C17 H17 102.6
Si1 C17 H17 102.6
C17 C18 H18A 109.5
C17 C18 H18B 109.5
H18A C18 H18B 109.5
C17 C18 H18C 109.5
H18A C18 H18C 109.5
H18B C18 H18C 109.5
C17 C19 H19A 109.5
C17 C19 H19B 109.5
H19A C19 H19B 109.5
C17 C19 H19C 109.5
H19A C19 H19C 109.5
H19B C19 H19C 109.5
C22 C20 H20A 109.5
C22 C20 H20B 109.5
H20A C20 H20B 109.5
C22 C20 H20C 109.5
H20A C20 H20C 109.5
H20B C20 H20C 109.5
C22 C21 H21A 109.5
C22 C21 H21B 109.5
H21A C21 H21B 109.5
C22 C21 H21C 109.5
H21A C21 H21C 109.5
H21B C21 H21C 109.5
C20 C22 C21 109.7(3)
C20 C22 Si1 115.1(2)
C21 C22 Si1 113.6(3)
C20 C22 H22 105.9
C21 C22 H22 105.9
Si1 C22 H22 105.9

loop_
_geom_bond_atom_site_label_1
_geom_bond_atom_site_label_2
_geom_bond_distance
Si1 O3 1.660(2)
Si1 C17 1.866(4)
Si1 C22 1.884(3)
Si1 C14 1.893(4)
O1 C1 1.344(3)
O1 C7 1.464(3)
O2 C1 1.200(3)
O3 C2 1.403(3)
C1 C2 1.513(4)
C2 C3 1.532(4)
C2 H2 0.9800
C3 C4 1.486(5)
C3 H3A 0.9700
C3 H3B 0.9700
C4 C5 1.542(5)
C4 H4A 0.9700
C4 H4B 0.9700
C5 C6 1.509(5)
C5 C7 1.524(4)
C5 H5 0.9800
C6 H6A 0.9600
C6 H6B 0.9600
C6 H6C 0.9600
C7 C8 1.500(4)
C7 H7 0.9800
C8 C9 1.384(4)
C8 C13 1.395(4)
C9 C10 1.381(5)
C9 H9 0.9300
C10 C11 1.350(6)
C10 H10 0.9300
C11 C12 1.356(6)
C11 H11 0.9300
C12 C13 1.395(6)
C12 H12 0.9300
C13 H13 0.9300
C14 C15 1.469(6)
C14 C16 1.529(5)
C14 H14 0.9800
C15 H15A 0.9600
C15 H15B 0.9600
C15 H15C 0.9600
C16 H16A 0.9600
C16 H16B 0.9600
C16 H16C 0.9600
C17 C18 1.450(6)
C17 C19 1.516(6)
C17 H17 0.9800
C18 H18A 0.9600
C18 H18B 0.9600
C18 H18C 0.9600
C19 H19A 0.9600
C19 H19B 0.9600
C19 H19C 0.9600
C20 C22 1.522(5)
C20 H20A 0.9600
C20 H20B 0.9600
C20 H20C 0.9600
C21 C22 1.527(5)
C21 H21A 0.9600
C21 H21B 0.9600
C21 H21C 0.9600
C22 H22 0.9800

loop_
_geom_hbond_atom_site_label_D
_geom_hbond_atom_site_label_H
_geom_hbond_atom_site_label_A
_geom_hbond_distance_DH
_geom_hbond_distance_HA
_geom_hbond_distance_DA
_geom_hbond_angle_DHA
_geom_hbond_site_symmetry_A
C7 H7 O2 0.98 2.56 3.504(3) 162.2 4_576
C2 H2 O2 0.98 2.56 3.501(3) 161.6 4_576
C2 H2 O2 0.98 2.56 3.501(3) 161.6 4_576
C7 H7 O2 0.98 2.56 3.504(3) 162.2 4_576

loop_
_geom_torsion_atom_site_label_1
_geom_torsion_atom_site_label_2
_geom_torsion_atom_site_label_3
_geom_torsion_atom_site_label_4
_geom_torsion
C17 Si1 O3 C2 -161.4(2)
C22 Si1 O3 C2 -42.4(2)
C14 Si1 O3 C2 76.8(2)
C7 O1 C1 O2 -179.8(2)
C7 O1 C1 C2 3.8(3)
Si1 O3 C2 C1 89.5(2)
Si1 O3 C2 C3 -152.2(2)
O2 C1 C2 O3 12.0(4)
O1 C1 C2 O3 -171.9(2)
O2 C1 C2 C3 -107.3(3)
O1 C1 C2 C3 68.7(3)
O3 C2 C3 C4 158.9(3)
C1 C2 C3 C4 -81.9(3)
C2 C3 C4 C5 57.5(4)
C3 C4 C5 C6 -174.7(3)
C3 C4 C5 C7 -53.3(4)
C1 O1 C7 C8 160.7(2)
C1 O1 C7 C5 -75.7(3)
C6 C5 C7 O1 -163.7(3)
C4 C5 C7 O1 78.0(3)
C6 C5 C7 C8 -46.9(4)
C4 C5 C7 C8 -165.2(3)
O1 C7 C8 C9 54.7(3)
C5 C7 C8 C9 -65.5(3)
O1 C7 C8 C13 -123.2(3)
C5 C7 C8 C13 116.6(3)
C13 C8 C9 C10 1.3(4)
C7 C8 C9 C10 -176.7(3)
C8 C9 C10 C11 0.0(5)
C9 C10 C11 C12 -1.2(6)
C10 C11 C12 C13 1.1(6)
C9 C8 C13 C12 -1.4(5)
C7 C8 C13 C12 176.6(3)
C11 C12 C13 C8 0.2(6)
O3 Si1 C14 C15 47.9(3)
C17 Si1 C14 C15 -62.6(4)
C22 Si1 C14 C15 167.9(3)
O3 Si1 C14 C16 176.2(3)
C17 Si1 C14 C16 65.7(4)
C22 Si1 C14 C16 -63.8(4)
O3 Si1 C17 C18 -152.8(5)
C22 Si1 C17 C18 89.4(5)
C14 Si1 C17 C18 -38.5(5)
O3 Si1 C17 C19 69.7(4)
C22 Si1 C17 C19 -48.1(4)
C14 Si1 C17 C19 -176.0(3)
O3 Si1 C22 C20 75.4(3)
C17 Si1 C22 C20 -173.5(3)
C14 Si1 C22 C20 -42.0(3)
O3 Si1 C22 C21 -157.0(3)
C17 Si1 C22 C21 -45.8(3)
C14 Si1 C22 C21 85.7(3)
